data_4504445
loop_
_publ_author_name
'Wang, Jing'
'Zhang, Yue-Hua'
'Li, Hao-Xiang'
'Lin, Zhuo-Jia'
'Tong, Ming-Liang'

_publ_section_title
;
 Construction of Pyridinethiolate-Bridged 2D and 3D Coordination Networks
 of d10Metal Halides via Solvothermalin SituDisulfide Cleavage Reactions
;
_journal_issue 11
_journal_name_full 'Crystal Growth &amp; Design'
_journal_page_first 2352
_journal_paper_doi 10.1021/cg070622x
_journal_volume 7
_journal_year 2007
_chemical_formula_sum 'C6 H4 Cu2 N2 S2'
_chemical_formula_weight 295.31
_chemical_name_systematic
; 
 ? 
;
_space_group_IT_number 40
_symmetry_cell_setting orthorhombic
_symmetry_space_group_name_Hall 'A 2 -2a'
_symmetry_space_group_name_H-M 'A m a 2'
_atom_sites_solution_hydrogens geom
_atom_sites_solution_primary direct
_atom_sites_solution_secondary difmap
_audit_creation_method SHELXL-97
_cell_angle_alpha 90.00
_cell_angle_beta 90.00
_cell_angle_gamma 90.00
_cell_formula_units_Z 4
_cell_length_a 7.3433(13)
_cell_length_b 8.5921(15)
_cell_length_c 12.889(2)
_cell_measurement_temperature 293(2)
_cell_volume 813.2(2)
_computing_cell_refinement
;
SAINT-PLUS for Windows NT, Ver. 6.0, Bruker AXS Inc., 1997.
;
_computing_data_collection
;
SMART for Windows NT, Bruker AXS Inc., 1998.
;
_computing_data_reduction
;
SAINT-PLUS for Windows NT, Ver. 6.0, Bruker AXS Inc., 1997.
;
_computing_molecular_graphics
;
XP-Interactive Molecular Graphics, Ver. 6.10, Bruker AXS Inc., 2000.
;
_computing_publication_material 'SHELXTL-Bruker AXS Inc., 1998.'
_computing_structure_refinement 'SHELXL-97 (Sheldrick, 1997)'
_computing_structure_solution 'SHELXS-97 (Sheldrick, 1990)'
_diffrn_ambient_temperature 293(2)
_diffrn_measured_fraction_theta_full 0.993
_diffrn_measured_fraction_theta_max 0.993
_diffrn_measurement_device_type 'CCD area detector'
_diffrn_measurement_method 'phi and omega scans'
_diffrn_radiation_monochromator graphite
_diffrn_radiation_source 'fine-focus sealed tube'
_diffrn_radiation_type MoK\a
_diffrn_radiation_wavelength 0.71073
_diffrn_reflns_av_R_equivalents 0.0204
_diffrn_reflns_av_sigmaI/netI 0.0330
_diffrn_reflns_limit_h_max 9
_diffrn_reflns_limit_h_min -8
_diffrn_reflns_limit_k_max 10
_diffrn_reflns_limit_k_min -10
_diffrn_reflns_limit_l_max 15
_diffrn_reflns_limit_l_min -14
_diffrn_reflns_number 2172
_diffrn_reflns_theta_full 26.00
_diffrn_reflns_theta_max 26.00
_diffrn_reflns_theta_min 2.85
_diffrn_standards_decay_% 0
_diffrn_standards_interval_count 0
_diffrn_standards_interval_time 0
_diffrn_standards_number 0
_exptl_absorpt_coefficient_mu 5.674
_exptl_absorpt_correction_T_max 0.7344
_exptl_absorpt_correction_T_min 0.4455
_exptl_absorpt_correction_type multi-scan
_exptl_absorpt_process_details 'SADABS (Bruker, 2002)'
_exptl_crystal_density_diffrn 2.412
_exptl_crystal_density_method 'not measured'
_exptl_crystal_F_000 576
_exptl_crystal_size_max 0.17
_exptl_crystal_size_mid 0.08
_exptl_crystal_size_min 0.06
_refine_diff_density_max 0.394
_refine_diff_density_min -0.249
_refine_diff_density_rms 0.073
_refine_ls_abs_structure_details 'Flack H D (1983), Acta Cryst. A39, 876-881'
_refine_ls_abs_structure_Flack 0.05(2)
_refine_ls_extinction_method none
_refine_ls_goodness_of_fit_ref 1.096
_refine_ls_hydrogen_treatment constr
_refine_ls_matrix_type full
_refine_ls_number_parameters 69
_refine_ls_number_reflns 792
_refine_ls_number_restraints 1
_refine_ls_restrained_S_all 1.095
_refine_ls_R_factor_all 0.0206
_refine_ls_R_factor_gt 0.0204
_refine_ls_shift/su_max 0.000
_refine_ls_shift/su_mean 0.000
_refine_ls_structure_factor_coef Fsqd
_refine_ls_weighting_details 'calc w=1/[\s^2^(Fo^2^)+(0.0185P)^2^+0.3810P] where P=(Fo^2^+2Fc^2^)/3'
_refine_ls_weighting_scheme calc
_refine_ls_wR_factor_gt 0.0483
_refine_ls_wR_factor_ref 0.0484
_reflns_number_gt 786
_reflns_number_total 792
_reflns_threshold_expression >2sigma(I)
_cod_data_source_file cg070622x-file003.cif
_cod_data_source_block complex1
_cod_original_sg_symbol_H-M Ama2
_cod_database_code 4504445

loop_
_symmetry_equiv_pos_as_xyz
'x, y, z'
'-x, -y, z'
'x+1/2, -y, z'
'-x+1/2, y, z'
'x, y+1/2, z+1/2'
'-x, -y+1/2, z+1/2'
'x+1/2, -y+1/2, z+1/2'
'-x+1/2, y+1/2, z+1/2'

loop_
_atom_site_label
_atom_site_type_symbol
_atom_site_fract_x
_atom_site_fract_y
_atom_site_fract_z
_atom_site_U_iso_or_equiv
_atom_site_adp_type
_atom_site_occupancy
_atom_site_symmetry_multiplicity
_atom_site_calc_flag
_atom_site_refinement_flags
Cu1 Cu 0.7500 0.36292(6) 0.92858(6) 0.03923(18) Uani 1 2 d S
Cu2 Cu 1.0000 0.0000 0.99253(4) 0.03256(16) Uani 1 2 d S
S1 S 0.7500 0.09797(12) 0.91507(9) 0.0268(2) Uani 1 2 d S
S2 S 1.0000 0.0000 1.35871(12) 0.0565(5) Uani 1 2 d S
N1 N 0.7500 -0.0615(5) 0.5768(3) 0.0304(8) Uani 1 2 d S
N2 N 1.0000 0.0000 1.1419(4) 0.0420(12) Uani 1 2 d S
C1 C 0.7500 -0.1620(6) 0.6564(4) 0.0411(13) Uani 1 2 d S
H1 H 0.7500 -0.2678 0.6413 0.049 Uiso 1 2 calc SR
C2 C 0.7500 -0.1185(5) 0.7581(5) 0.0410(15) Uani 1 2 d S
H2 H 0.7500 -0.1936 0.8100 0.049 Uiso 1 2 calc SR
C3 C 0.7500 0.0365(5) 0.7834(4) 0.0249(9) Uani 1 2 d S
C4 C 0.7500 0.1417(5) 0.7031(5) 0.0402(13) Uani 1 2 d S
H4 H 0.7500 0.2480 0.7169 0.048 Uiso 1 2 calc SR
C5 C 0.7500 0.0890(5) 0.6019(5) 0.0423(13) Uani 1 2 d S
H5 H 0.7500 0.1621 0.5487 0.051 Uiso 1 2 calc SR
C6 C 1.0000 0.0000 1.2306(5) 0.0377(13) Uani 1 2 d S

loop_
_atom_site_aniso_label
_atom_site_aniso_U_11
_atom_site_aniso_U_22
_atom_site_aniso_U_33
_atom_site_aniso_U_23
_atom_site_aniso_U_13
_atom_site_aniso_U_12
Cu1 0.0665(4) 0.0343(3) 0.0169(3) -0.0064(3) 0.000 0.000
Cu2 0.0463(3) 0.0351(3) 0.0163(3) 0.000 0.000 -0.0002(2)
S1 0.0408(5) 0.0286(4) 0.0109(6) -0.0035(5) 0.000 0.000
S2 0.0803(11) 0.0735(11) 0.0157(9) 0.000 0.000 -0.0402(8)
N1 0.046(2) 0.0267(18) 0.018(2) -0.0046(16) 0.000 0.000
N2 0.055(3) 0.051(3) 0.020(3) 0.000 0.000 0.0006(19)
C1 0.079(4) 0.026(2) 0.018(3) -0.0030(18) 0.000 0.000
C2 0.083(4) 0.026(3) 0.014(3) 0.0009(18) 0.000 0.000
C3 0.034(2) 0.026(2) 0.015(2) -0.0036(18) 0.000 0.000
C4 0.080(3) 0.021(2) 0.020(3) -0.0046(19) 0.000 0.000
C5 0.083(4) 0.025(2) 0.020(3) 0.003(2) 0.000 0.000
C6 0.053(3) 0.035(3) 0.025(4) 0.000 0.000 -0.009(2)

loop_
_atom_type_symbol
_atom_type_description
_atom_type_scat_dispersion_real
_atom_type_scat_dispersion_imag
_atom_type_scat_source
C C 0.0033 0.0016 'International Tables Vol C Tables 4.2.6.8 and 6.1.1.4'
H H 0.0000 0.0000 'International Tables Vol C Tables 4.2.6.8 and 6.1.1.4'
N N 0.0061 0.0033 'International Tables Vol C Tables 4.2.6.8 and 6.1.1.4'
S S 0.1246 0.1234 'International Tables Vol C Tables 4.2.6.8 and 6.1.1.4'
Cu Cu 0.3201 1.2651 'International Tables Vol C Tables 4.2.6.8 and 6.1.1.4'

loop_
_geom_angle_atom_site_label_1
_geom_angle_atom_site_label_2
_geom_angle_atom_site_label_3
_geom_angle
_geom_angle_site_symmetry_1
_geom_angle_site_symmetry_3
N1 Cu1 S1 113.14(12) 5 .
N1 Cu1 S2 101.58(8) 5 5_554
S1 Cu1 S2 117.94(3) . 5_554
N1 Cu1 S2 101.58(8) 5 7_454
S1 Cu1 S2 117.94(3) . 7_454
S2 Cu1 S2 102.15(5) 5_554 7_454
N2 Cu2 S1 116.30(3) . .
N2 Cu2 S1 116.30(3) . 2_755
S1 Cu2 S1 127.39(7) . 2_755
C3 S1 Cu2 108.18(9) . 3_455
C3 S1 Cu2 108.18(9) . .
Cu2 S1 Cu2 109.15(5) 3_455 .
C3 S1 Cu1 111.68(15) . .
Cu2 S1 Cu1 109.80(3) 3_455 .
Cu2 S1 Cu1 109.80(3) . .
C6 S2 Cu1 112.43(4) . 6_755
C6 S2 Cu1 112.43(4) . 5_545
Cu1 S2 Cu1 135.13(8) 6_755 5_545
C5 N1 C1 116.0(5) . .
C5 N1 Cu1 122.8(4) . 5_544
C1 N1 Cu1 121.2(3) . 5_544
C6 N2 Cu2 180.000(2) . .
N1 C1 C2 124.0(4) . .
N1 C1 H1 118.0 . .
C2 C1 H1 118.0 . .
C1 C2 C3 119.7(5) . .
C1 C2 H2 120.2 . .
C3 C2 H2 120.2 . .
C2 C3 C4 117.4(5) . .
C2 C3 S1 121.1(4) . .
C4 C3 S1 121.5(3) . .
C3 C4 C5 119.7(4) . .
C3 C4 H4 120.1 . .
C5 C4 H4 120.1 . .
N1 C5 C4 123.2(5) . .
N1 C5 H5 118.4 . .
C4 C5 H5 118.4 . .
N2 C6 S2 180.000(2) . .

loop_
_geom_bond_atom_site_label_1
_geom_bond_atom_site_label_2
_geom_bond_distance
_geom_bond_site_symmetry_2
Cu1 N1 2.018(4) 5
Cu1 S1 2.2831(12) .
Cu1 S2 2.3598(8) 5_554
Cu1 S2 2.3598(8) 7_454
Cu2 N2 1.925(6) .
Cu2 S1 2.2529(8) .
Cu2 S1 2.2529(8) 2_755
S1 C3 1.777(5) .
S1 Cu2 2.2529(8) 3_455
S2 C6 1.652(7) .
S2 Cu1 2.3598(8) 6_755
S2 Cu1 2.3598(8) 5_545
N1 C5 1.334(7) .
N1 C1 1.340(6) .
N1 Cu1 2.018(4) 5_544
N2 C6 1.143(8) .
C1 C2 1.363(8) .
C1 H1 0.9300 .
C2 C3 1.371(6) .
C2 H2 0.9300 .
C3 C4 1.375(8) .
C4 C5 1.381(8) .
C4 H4 0.9300 .
C5 H5 0.9300 .
